data_4073239
loop_
_publ_author_name
'Hirotsu, Masakazu'
'Nishida, Takuo'
'Sasaki, Hiromitsu'
'Muraoka, Takako'
'Yoshimura, Takashi'
'Ueno, Keiji'

_publ_section_title
;
 Photochemical Reaction of CpFe(CO)2SiMe3(Cp = \h5-C5H5) with a
 Trihydrosilane Containing a Bulky Amino Substituent,
 Bis(trimethylsilyl)aminosilane
;
_journal_issue 10
_journal_name_full Organometallics
_journal_page_first 2495
_journal_paper_doi 10.1021/om070185j
_journal_volume 26
_journal_year 2007
_chemical_formula_sum 'C39 H80 Fe3 N3 O3 Si9'
_chemical_formula_weight 1059.42
_chemical_name_systematic
; 
 ? 
;
_space_group_IT_number 2
_symmetry_cell_setting triclinic
_symmetry_space_group_name_Hall '-P 1'
_symmetry_space_group_name_H-M 'P -1'
_atom_sites_solution_hydrogens geom
_atom_sites_solution_primary direct
_atom_sites_solution_secondary difmap
_audit_creation_method SHELXL-97
_cell_angle_alpha 72.974(3)
_cell_angle_beta 84.917(4)
_cell_angle_gamma 77.009(4)
_cell_formula_units_Z 2
_cell_length_a 12.3130(4)
_cell_length_b 12.4321(2)
_cell_length_c 18.7094(5)
_cell_measurement_reflns_used 21174
_cell_measurement_temperature 113(2)
_cell_measurement_theta_max 65.15
_cell_measurement_theta_min 3.50
_cell_volume 2667.56(13)
_computing_structure_refinement 'SHELXL-97 (Sheldrick, 1997)'
_computing_structure_solution 'SHELXS-97 (Sheldrick, 1990)'
_diffrn_ambient_temperature 113(2)
_diffrn_detector_area_resol_mean 10
_diffrn_measured_fraction_theta_full 0.720
_diffrn_measured_fraction_theta_max 0.720
_diffrn_measurement_device_type 'Rigaku RAXIS-IV'
_diffrn_radiation_monochromator graphite
_diffrn_radiation_source 'fine-focus sealed tube'
_diffrn_radiation_type MoK\a
_diffrn_radiation_wavelength 0.71073
_diffrn_reflns_av_R_equivalents 0.0345
_diffrn_reflns_av_sigmaI/netI 0.0377
_diffrn_reflns_limit_h_max 14
_diffrn_reflns_limit_h_min -16
_diffrn_reflns_limit_k_max 17
_diffrn_reflns_limit_k_min -17
_diffrn_reflns_limit_l_max 28
_diffrn_reflns_limit_l_min -28
_diffrn_reflns_number 25932
_diffrn_reflns_theta_full 32.38
_diffrn_reflns_theta_max 32.38
_diffrn_reflns_theta_min 1.75
_exptl_absorpt_coefficient_mu 1.043
_exptl_absorpt_correction_type none
_exptl_crystal_colour red
_exptl_crystal_density_diffrn 1.319
_exptl_crystal_density_method 'not measured'
_exptl_crystal_description Prism
_exptl_crystal_F_000 1126
_exptl_crystal_size_max 0.270
_exptl_crystal_size_mid 0.250
_exptl_crystal_size_min 0.220
_refine_diff_density_max 0.973
_refine_diff_density_min -1.264
_refine_diff_density_rms 0.132
_refine_ls_extinction_method none
_refine_ls_goodness_of_fit_ref 1.061
_refine_ls_hydrogen_treatment mixed
_refine_ls_matrix_type full
_refine_ls_number_parameters 548
_refine_ls_number_reflns 13769
_refine_ls_number_restraints 0
_refine_ls_restrained_S_all 1.061
_refine_ls_R_factor_all 0.0491
_refine_ls_R_factor_gt 0.0436
_refine_ls_shift/su_max 0.001
_refine_ls_shift/su_mean 0.000
_refine_ls_structure_factor_coef Fsqd
_refine_ls_weighting_details 'calc w=1/[\s^2^(Fo^2^)+(0.0991P)^2^+0.8495P] where P=(Fo^2^+2Fc^2^)/3'
_refine_ls_weighting_scheme calc
_refine_ls_wR_factor_gt 0.1254
_refine_ls_wR_factor_ref 0.1408
_reflns_number_gt 12312
_reflns_number_total 13769
_reflns_threshold_expression >2sigma(I)
_cod_data_source_file om070185j-file002.cif
_cod_data_source_block 4
_cod_original_cell_volume 2667.56(12)
_cod_database_code 4073239

loop_
_symmetry_equiv_pos_as_xyz
'x, y, z'
'-x, -y, -z'

loop_
_atom_site_label
_atom_site_type_symbol
_atom_site_fract_x
_atom_site_fract_y
_atom_site_fract_z
_atom_site_U_iso_or_equiv
_atom_site_adp_type
_atom_site_occupancy
_atom_site_symmetry_multiplicity
_atom_site_calc_flag
_atom_site_refinement_flags
Fe1 Fe 0.92323(2) 0.61326(2) 0.311171(14) 0.01104(7) Uani 1 1 d .
Fe2 Fe 0.80590(2) 0.81181(2) 0.229914(14) 0.01165(7) Uani 1 1 d .
Fe3 Fe 0.76909(2) 0.73478(2) 0.366780(14) 0.01183(7) Uani 1 1 d .
Si1 Si 0.99252(4) 0.74260(4) 0.21477(3) 0.01224(10) Uani 1 1 d .
Si2 Si 1.18175(4) 0.78006(5) 0.10931(3) 0.01535(11) Uani 1 1 d .
Si3 Si 1.02787(5) 0.63908(5) 0.07742(3) 0.01772(11) Uani 1 1 d .
Si4 Si 0.98631(4) 0.88437(5) 0.39507(3) 0.01395(11) Uani 1 1 d .
Si5 Si 1.24101(4) 0.87039(5) 0.38230(3) 0.01584(11) Uani 1 1 d .
Si6 Si 1.06635(5) 1.09629(5) 0.33406(3) 0.01631(11) Uani 1 1 d .
Si7 Si 0.57848(4) 0.60547(5) 0.24591(3) 0.01487(11) Uani 1 1 d .
Si8 Si 0.59974(5) 0.41866(5) 0.16758(3) 0.01907(12) Uani 1 1 d .
Si9 Si 0.51771(5) 0.38218(5) 0.33029(3) 0.01656(11) Uani 1 1 d .
O1 O 1.00583(12) 0.74343(12) 0.40459(8) 0.0155(3) Uani 1 1 d .
O2 O 0.89169(12) 0.93518(12) 0.32695(8) 0.0154(3) Uani 1 1 d .
O3 O 0.70311(12) 0.60254(13) 0.27336(8) 0.0168(3) Uani 1 1 d .
N1 N 1.06215(13) 0.71918(15) 0.13222(9) 0.0150(3) Uani 1 1 d .
N2 N 1.10125(14) 0.94462(14) 0.37153(9) 0.0150(3) Uani 1 1 d .
N3 N 0.56819(14) 0.46968(15) 0.24701(9) 0.0158(3) Uani 1 1 d .
C1 C 0.93394(15) 0.73208(16) 0.35351(10) 0.0121(3) Uani 1 1 d .
C2 C 0.87091(15) 0.83740(16) 0.31124(10) 0.0126(3) Uani 1 1 d .
C3 C 0.76621(14) 0.66877(16) 0.28937(10) 0.0122(3) Uani 1 1 d .
C4 C 1.1400(2) 0.93946(19) 0.09274(13) 0.0257(4) Uani 1 1 d .
H4A H 1.0893 0.9716 0.0521 0.039 Uiso 1 1 calc R
H4B H 1.2051 0.9724 0.0805 0.039 Uiso 1 1 calc R
H4C H 1.1042 0.9562 0.1371 0.039 Uiso 1 1 calc R
C5 C 1.25881(19) 0.7586(2) 0.02156(12) 0.0265(5) Uani 1 1 d .
H5A H 1.2703 0.6791 0.0226 0.040 Uiso 1 1 calc R
H5B H 1.3296 0.7800 0.0184 0.040 Uiso 1 1 calc R
H5C H 1.2159 0.8055 -0.0211 0.040 Uiso 1 1 calc R
C6 C 1.28789(18) 0.7106(2) 0.18370(13) 0.0261(4) Uani 1 1 d .
H6A H 1.2540 0.7139 0.2314 0.039 Uiso 1 1 calc R
H6B H 1.3483 0.7505 0.1735 0.039 Uiso 1 1 calc R
H6C H 1.3158 0.6318 0.1843 0.039 Uiso 1 1 calc R
C7 C 0.88524(19) 0.6056(2) 0.10046(12) 0.0233(4) Uani 1 1 d .
H7A H 0.8641 0.6072 0.1508 0.035 Uiso 1 1 calc R
H7B H 0.8863 0.5305 0.0957 0.035 Uiso 1 1 calc R
H7C H 0.8324 0.6618 0.0666 0.035 Uiso 1 1 calc R
C8 C 1.0212(2) 0.7203(2) -0.02491(12) 0.0294(5) Uani 1 1 d .
H8A H 0.9833 0.7987 -0.0306 0.044 Uiso 1 1 calc R
H8B H 0.9813 0.6851 -0.0505 0.044 Uiso 1 1 calc R
H8C H 1.0954 0.7185 -0.0458 0.044 Uiso 1 1 calc R
C9 C 1.1334(2) 0.4999(2) 0.09033(15) 0.0293(5) Uani 1 1 d .
H9A H 1.2071 0.5146 0.0882 0.044 Uiso 1 1 calc R
H9B H 1.1264 0.4662 0.0514 0.044 Uiso 1 1 calc R
H9C H 1.1206 0.4480 0.1380 0.044 Uiso 1 1 calc R
C10 C 1.25320(18) 0.71153(18) 0.40705(14) 0.0254(4) Uani 1 1 d .
H10A H 1.2146 0.6863 0.4538 0.038 Uiso 1 1 calc R
H10B H 1.3304 0.6738 0.4115 0.038 Uiso 1 1 calc R
H10C H 1.2209 0.6927 0.3686 0.038 Uiso 1 1 calc R
C11 C 1.32166(19) 0.9167(2) 0.29261(13) 0.0250(4) Uani 1 1 d .
H11A H 1.2832 0.9109 0.2519 0.038 Uiso 1 1 calc R
H11B H 1.3946 0.8679 0.2959 0.038 Uiso 1 1 calc R
H11C H 1.3283 0.9949 0.2842 0.038 Uiso 1 1 calc R
C12 C 1.30715(18) 0.8993(2) 0.45922(13) 0.0253(4) Uani 1 1 d .
H12A H 1.3093 0.9795 0.4464 0.038 Uiso 1 1 calc R
H12B H 1.3817 0.8541 0.4660 0.038 Uiso 1 1 calc R
H12C H 1.2643 0.8793 0.5048 0.038 Uiso 1 1 calc R
C13 C 1.16876(19) 1.16886(19) 0.35903(14) 0.0249(4) Uani 1 1 d .
H13A H 1.1738 1.1483 0.4124 0.037 Uiso 1 1 calc R
H13B H 1.1446 1.2507 0.3400 0.037 Uiso 1 1 calc R
H13C H 1.2406 1.1449 0.3375 0.037 Uiso 1 1 calc R
C14 C 0.92698(18) 1.14987(19) 0.37415(14) 0.0242(4) Uani 1 1 d .
H14A H 0.8731 1.1120 0.3634 0.036 Uiso 1 1 calc R
H14B H 0.9045 1.2314 0.3523 0.036 Uiso 1 1 calc R
H14C H 0.9318 1.1337 0.4273 0.036 Uiso 1 1 calc R
C15 C 1.0569(2) 1.1373(2) 0.22996(12) 0.0274(5) Uani 1 1 d .
H15A H 1.1285 1.1120 0.2086 0.041 Uiso 1 1 calc R
H15B H 1.0344 1.2194 0.2111 0.041 Uiso 1 1 calc R
H15C H 1.0031 1.1016 0.2168 0.041 Uiso 1 1 calc R
C16 C 0.4883(2) 0.3480(2) 0.15160(14) 0.0310(5) Uani 1 1 d .
H16A H 0.4818 0.2841 0.1943 0.047 Uiso 1 1 calc R
H16B H 0.5075 0.3212 0.1080 0.047 Uiso 1 1 calc R
H16C H 0.4185 0.4026 0.1443 0.047 Uiso 1 1 calc R
C17 C 0.6055(2) 0.5387(2) 0.07992(12) 0.0292(5) Uani 1 1 d .
H17A H 0.5356 0.5931 0.0741 0.044 Uiso 1 1 calc R
H17B H 0.6197 0.5081 0.0377 0.044 Uiso 1 1 calc R
H17C H 0.6642 0.5764 0.0831 0.044 Uiso 1 1 calc R
C18 C 0.7375(2) 0.3148(3) 0.17840(15) 0.0339(5) Uani 1 1 d .
H18A H 0.7951 0.3534 0.1825 0.051 Uiso 1 1 calc R
H18B H 0.7530 0.2857 0.1356 0.051 Uiso 1 1 calc R
H18C H 0.7352 0.2522 0.2227 0.051 Uiso 1 1 calc R
C19 C 0.5789(2) 0.2257(2) 0.34400(14) 0.0297(5) Uani 1 1 d .
H19A H 0.5640 0.2038 0.3013 0.045 Uiso 1 1 calc R
H19B H 0.5460 0.1813 0.3880 0.045 Uiso 1 1 calc R
H19C H 0.6580 0.2118 0.3497 0.045 Uiso 1 1 calc R
C20 C 0.36256(18) 0.4058(2) 0.32784(13) 0.0274(5) Uani 1 1 d .
H20A H 0.3300 0.4838 0.3274 0.041 Uiso 1 1 calc R
H20B H 0.3359 0.3541 0.3712 0.041 Uiso 1 1 calc R
H20C H 0.3421 0.3917 0.2836 0.041 Uiso 1 1 calc R
C21 C 0.5558(2) 0.4193(2) 0.41369(12) 0.0274(5) Uani 1 1 d .
H21A H 0.6329 0.4244 0.4094 0.041 Uiso 1 1 calc R
H21B H 0.5438 0.3606 0.4583 0.041 Uiso 1 1 calc R
H21C H 0.5102 0.4918 0.4160 0.041 Uiso 1 1 calc R
C22 C 0.90257(18) 0.44325(17) 0.34942(14) 0.0231(4) Uani 1 1 d .
H22 H 0.8336 0.4223 0.3579 0.028 Uiso 1 1 calc R
C23 C 0.96233(19) 0.46628(17) 0.40239(12) 0.0218(4) Uani 1 1 d .
H23 H 0.9402 0.4620 0.4518 0.026 Uiso 1 1 calc R
C24 C 1.06156(17) 0.49695(17) 0.36700(12) 0.0204(4) Uani 1 1 d .
H24 H 1.1160 0.5167 0.3892 0.024 Uiso 1 1 calc R
C25 C 1.06417(17) 0.49263(18) 0.29184(12) 0.0210(4) Uani 1 1 d .
H25 H 1.1200 0.5096 0.2561 0.025 Uiso 1 1 calc R
C26 C 0.96535(19) 0.45743(18) 0.28110(13) 0.0236(4) Uani 1 1 d .
H26 H 0.9458 0.4459 0.2374 0.028 Uiso 1 1 calc R
C27 C 0.64767(17) 0.89407(19) 0.18640(12) 0.0215(4) Uani 1 1 d .
H27 H 0.5812 0.8767 0.2095 0.026 Uiso 1 1 calc R
C28 C 0.70360(19) 0.97516(19) 0.19920(13) 0.0242(4) Uani 1 1 d .
H28 H 0.6799 1.0203 0.2317 0.029 Uiso 1 1 calc R
C29 C 0.8018(2) 0.97482(19) 0.15345(13) 0.0256(5) Uani 1 1 d .
H29 H 0.8538 1.0200 0.1504 0.031 Uiso 1 1 calc R
C30 C 0.80631(18) 0.89274(19) 0.11303(11) 0.0221(4) Uani 1 1 d .
H30 H 0.8626 0.8739 0.0795 0.027 Uiso 1 1 calc R
C31 C 0.71004(18) 0.84492(19) 0.13297(11) 0.0205(4) Uani 1 1 d .
H31 H 0.6913 0.7904 0.1140 0.025 Uiso 1 1 calc R
C32 C 0.75836(18) 0.7158(2) 0.48137(11) 0.0206(4) Uani 1 1 d .
H32 H 0.8195 0.6952 0.5120 0.025 Uiso 1 1 calc R
C33 C 0.70619(17) 0.8292(2) 0.44316(12) 0.0210(4) Uani 1 1 d .
H33 H 0.7266 0.8961 0.4447 0.025 Uiso 1 1 calc R
C34 C 0.61740(17) 0.8233(2) 0.40211(12) 0.0224(4) Uani 1 1 d .
H34 H 0.5699 0.8855 0.3715 0.027 Uiso 1 1 calc R
C35 C 0.61380(17) 0.7057(2) 0.41599(12) 0.0224(4) Uani 1 1 d .
H35 H 0.5629 0.6775 0.3964 0.027 Uiso 1 1 calc R
C36 C 0.70132(19) 0.6383(2) 0.46502(11) 0.0233(4) Uani 1 1 d .
H36 H 0.7182 0.5585 0.4830 0.028 Uiso 1 1 calc R
C37 C 0.44928(19) 0.0145(2) 0.02502(13) 0.0252(4) Uani 1 1 d .
C38 C 0.4391(2) 0.1316(2) 0.03974(15) 0.0297(5) Uani 1 1 d .
C39 C 0.3325(2) 0.1655(3) 0.08414(18) 0.0388(6) Uani 1 1 d .
H1 H 1.059(2) 0.803(2) 0.2366(14) 0.015(6) Uiso 1 1 d .
H2 H 0.929(3) 0.911(3) 0.4637(19) 0.042(9) Uiso 1 1 d .
H3A H 0.504(2) 0.643(2) 0.2931(15) 0.020(6) Uiso 1 1 d .
H3B H 0.566(2) 0.683(2) 0.1772(15) 0.019(6) Uiso 1 1 d .

loop_
_atom_site_aniso_label
_atom_site_aniso_U_11
_atom_site_aniso_U_22
_atom_site_aniso_U_33
_atom_site_aniso_U_23
_atom_site_aniso_U_13
_atom_site_aniso_U_12
Fe1 0.01031(12) 0.01070(13) 0.01185(12) -0.00159(10) -0.00062(9) -0.00362(9)
Fe2 0.01064(13) 0.01308(13) 0.01063(12) -0.00114(10) -0.00167(9) -0.00361(9)
Fe3 0.01109(13) 0.01453(13) 0.01076(12) -0.00358(11) 0.00066(9) -0.00481(10)
Si1 0.0112(2) 0.0143(2) 0.0117(2) -0.00254(19) 0.00050(17) -0.00537(17)
Si2 0.0132(2) 0.0191(3) 0.0148(2) -0.0045(2) 0.00221(18) -0.00691(19)
Si3 0.0180(3) 0.0231(3) 0.0160(2) -0.0088(2) 0.00178(19) -0.0088(2)
Si4 0.0144(2) 0.0157(2) 0.0136(2) -0.0042(2) -0.00126(18) -0.00625(19)
Si5 0.0134(2) 0.0166(2) 0.0173(2) -0.0040(2) -0.00114(19) -0.00333(19)
Si6 0.0166(2) 0.0137(2) 0.0196(2) -0.0044(2) -0.00161(19) -0.00498(19)
Si7 0.0124(2) 0.0183(2) 0.0158(2) -0.0047(2) -0.00156(18) -0.00649(19)
Si8 0.0199(3) 0.0252(3) 0.0162(2) -0.0091(2) 0.0014(2) -0.0095(2)
Si9 0.0154(2) 0.0196(3) 0.0154(2) -0.0034(2) 0.00009(19) -0.0073(2)
O1 0.0149(6) 0.0161(6) 0.0162(6) -0.0019(5) -0.0063(5) -0.0058(5)
O2 0.0174(6) 0.0122(6) 0.0176(6) -0.0035(5) -0.0028(5) -0.0055(5)
O3 0.0148(6) 0.0190(6) 0.0198(6) -0.0069(6) -0.0013(5) -0.0082(5)
N1 0.0142(7) 0.0196(8) 0.0131(7) -0.0053(6) 0.0021(5) -0.0073(6)
N2 0.0150(7) 0.0135(7) 0.0173(7) -0.0035(6) -0.0018(6) -0.0049(6)
N3 0.0154(7) 0.0198(8) 0.0147(7) -0.0047(6) -0.0001(6) -0.0085(6)
C1 0.0114(7) 0.0143(8) 0.0122(7) -0.0043(7) -0.0001(6) -0.0051(6)
C2 0.0107(7) 0.0135(8) 0.0136(7) -0.0020(7) -0.0007(6) -0.0049(6)
C3 0.0095(7) 0.0142(7) 0.0128(7) -0.0022(7) -0.0030(6) -0.0029(6)
C4 0.0265(11) 0.0211(10) 0.0284(11) -0.0028(9) 0.0055(9) -0.0108(8)
C5 0.0246(10) 0.0367(13) 0.0221(10) -0.0117(10) 0.0096(8) -0.0136(9)
C6 0.0184(10) 0.0350(12) 0.0258(10) -0.0096(10) -0.0018(8) -0.0056(8)
C7 0.0249(10) 0.0303(11) 0.0213(9) -0.0115(9) 0.0018(8) -0.0147(9)
C8 0.0309(12) 0.0471(15) 0.0158(9) -0.0110(10) 0.0022(8) -0.0175(11)
C9 0.0288(11) 0.0287(11) 0.0371(12) -0.0200(11) 0.0026(9) -0.0066(9)
C10 0.0186(9) 0.0189(9) 0.0350(12) -0.0021(9) -0.0021(8) -0.0033(7)
C11 0.0216(10) 0.0275(11) 0.0258(10) -0.0076(9) 0.0061(8) -0.0072(8)
C12 0.0177(9) 0.0338(12) 0.0243(10) -0.0077(9) -0.0076(8) -0.0033(8)
C13 0.0241(10) 0.0193(9) 0.0356(12) -0.0102(9) -0.0024(9) -0.0091(8)
C14 0.0209(10) 0.0187(9) 0.0350(11) -0.0108(9) 0.0012(8) -0.0050(8)
C15 0.0335(12) 0.0244(10) 0.0205(10) -0.0008(9) -0.0052(9) -0.0040(9)
C16 0.0388(13) 0.0372(13) 0.0268(11) -0.0138(10) -0.0009(10) -0.0214(11)
C17 0.0370(13) 0.0357(13) 0.0177(9) -0.0068(10) 0.0041(9) -0.0160(10)
C18 0.0275(12) 0.0417(14) 0.0338(12) -0.0192(12) 0.0061(10) -0.0011(10)
C19 0.0369(13) 0.0222(10) 0.0265(11) -0.0021(9) -0.0034(9) -0.0042(9)
C20 0.0181(10) 0.0377(13) 0.0254(10) -0.0033(10) 0.0037(8) -0.0131(9)
C21 0.0334(12) 0.0369(12) 0.0157(9) -0.0067(9) 0.0015(8) -0.0171(10)
C22 0.0189(9) 0.0107(8) 0.0382(12) -0.0030(8) -0.0009(8) -0.0055(7)
C23 0.0282(10) 0.0140(8) 0.0173(9) 0.0024(8) 0.0013(8) -0.0022(7)
C24 0.0187(9) 0.0151(8) 0.0245(9) -0.0012(8) -0.0075(7) -0.0010(7)
C25 0.0171(9) 0.0178(9) 0.0226(9) -0.0020(8) 0.0021(7) 0.0016(7)
C26 0.0284(11) 0.0154(9) 0.0285(10) -0.0093(9) -0.0081(8) -0.0003(8)
C27 0.0117(8) 0.0283(10) 0.0187(9) 0.0013(8) -0.0067(7) -0.0004(7)
C28 0.0280(11) 0.0166(9) 0.0240(10) -0.0039(8) -0.0098(8) 0.0050(8)
C29 0.0277(11) 0.0192(9) 0.0244(10) 0.0083(8) -0.0108(9) -0.0089(8)
C30 0.0222(10) 0.0266(10) 0.0115(8) 0.0047(8) -0.0017(7) -0.0058(8)
C31 0.0243(10) 0.0229(9) 0.0140(8) -0.0001(8) -0.0079(7) -0.0083(8)
C32 0.0215(9) 0.0293(11) 0.0118(8) -0.0067(8) 0.0018(7) -0.0067(8)
C33 0.0208(9) 0.0257(10) 0.0211(9) -0.0134(8) 0.0068(7) -0.0081(8)
C34 0.0154(9) 0.0287(11) 0.0213(9) -0.0088(9) 0.0036(7) -0.0004(8)
C35 0.0158(9) 0.0378(12) 0.0202(9) -0.0140(9) 0.0071(7) -0.0141(8)
C36 0.0300(11) 0.0231(10) 0.0163(9) -0.0036(8) 0.0102(8) -0.0114(8)
C37 0.0251(10) 0.0270(11) 0.0226(10) 0.0015(9) -0.0062(8) -0.0125(9)
C38 0.0267(11) 0.0303(11) 0.0344(12) -0.0060(10) -0.0048(9) -0.0129(9)
C39 0.0335(13) 0.0419(15) 0.0478(16) -0.0185(13) 0.0034(12) -0.0154(11)

loop_
_atom_type_symbol
_atom_type_description
_atom_type_scat_dispersion_real
_atom_type_scat_dispersion_imag
_atom_type_scat_source
C C 0.0033 0.0016 'International Tables Vol C Tables 4.2.6.8 and 6.1.1.4'
H H 0.0000 0.0000 'International Tables Vol C Tables 4.2.6.8 and 6.1.1.4'
Fe Fe 0.3463 0.8444 'International Tables Vol C Tables 4.2.6.8 and 6.1.1.4'
Si Si 0.0817 0.0704 'International Tables Vol C Tables 4.2.6.8 and 6.1.1.4'
O O 0.0106 0.0060 'International Tables Vol C Tables 4.2.6.8 and 6.1.1.4'
N N 0.0061 0.0033 'International Tables Vol C Tables 4.2.6.8 and 6.1.1.4'

loop_
_geom_angle_atom_site_label_1
_geom_angle_atom_site_label_2
_geom_angle_atom_site_label_3
_geom_angle
_geom_angle_site_symmetry_1
C1 Fe1 C3 95.24(8) .
C1 Fe1 C22 137.40(9) .
C3 Fe1 C22 91.36(8) .
C1 Fe1 C24 94.50(8) .
C3 Fe1 C24 154.80(8) .
C22 Fe1 C24 66.08(8) .
C1 Fe1 C23 101.71(8) .
C3 Fe1 C23 115.72(8) .
C22 Fe1 C23 39.41(9) .
C24 Fe1 C23 39.32(8) .
C1 Fe1 C25 122.11(8) .
C3 Fe1 C25 142.07(8) .
C22 Fe1 C25 66.43(8) .
C24 Fe1 C25 39.49(8) .
C23 Fe1 C25 66.31(8) .
C1 Fe1 C26 160.27(8) .
C3 Fe1 C26 104.01(8) .
C22 Fe1 C26 39.47(9) .
C24 Fe1 C26 66.15(8) .
C23 Fe1 C26 66.17(9) .
C25 Fe1 C26 39.64(9) .
C1 Fe1 Si1 76.39(6) .
C3 Fe1 Si1 98.43(6) .
C22 Fe1 Si1 143.91(7) .
C24 Fe1 Si1 106.43(6) .
C23 Fe1 Si1 145.75(6) .
C25 Fe1 Si1 85.49(6) .
C26 Fe1 Si1 104.50(7) .
C1 Fe1 Fe3 52.43(5) .
C3 Fe1 Fe3 47.75(5) .
C22 Fe1 Fe3 108.08(7) .
C24 Fe1 Fe3 126.65(6) .
C23 Fe1 Fe3 100.99(6) .
C25 Fe1 Fe3 165.94(6) .
C26 Fe1 Fe3 142.43(7) .
Si1 Fe1 Fe3 104.083(18) .
C1 Fe1 Fe2 71.08(6) .
C3 Fe1 Fe2 46.79(5) .
C22 Fe1 Fe2 135.87(6) .
C24 Fe1 Fe2 157.70(6) .
C23 Fe1 Fe2 157.93(6) .
C25 Fe1 Fe2 135.46(6) .
C26 Fe1 Fe2 125.92(6) .
Si1 Fe1 Fe2 54.512(15) .
Fe3 Fe1 Fe2 57.765(10) .
C2 Fe2 C3 94.54(7) .
C2 Fe2 C28 94.61(8) .
C3 Fe2 C28 128.04(9) .
C2 Fe2 C27 126.11(8) .
C3 Fe2 C27 97.12(8) .
C28 Fe2 C27 39.86(9) .
C2 Fe2 C29 97.85(8) .
C3 Fe2 C29 163.13(8) .
C28 Fe2 C29 39.60(10) .
C27 Fe2 C29 66.28(9) .
C2 Fe2 C30 132.19(8) .
C3 Fe2 C30 132.29(8) .
C28 Fe2 C30 66.18(9) .
C27 Fe2 C30 65.57(8) .
C29 Fe2 C30 39.45(9) .
C2 Fe2 C31 160.24(8) .
C3 Fe2 C31 99.77(8) .
C28 Fe2 C31 65.82(9) .
C27 Fe2 C31 38.70(9) .
C29 Fe2 C31 65.65(8) .
C30 Fe2 C31 38.82(8) .
C2 Fe2 Si1 76.50(6) .
C3 Fe2 Si1 98.09(6) .
C28 Fe2 Si1 133.74(7) .
C27 Fe2 Si1 151.43(6) .
C29 Fe2 Si1 95.91(7) .
C30 Fe2 Si1 86.38(6) .
C31 Fe2 Si1 114.47(6) .
C2 Fe2 Fe3 51.83(5) .
C3 Fe2 Fe3 47.79(5) .
C28 Fe2 Fe3 105.17(7) .
C27 Fe2 Fe3 104.14(6) .
C29 Fe2 Fe3 136.51(7) .
C30 Fe2 Fe3 169.59(6) .
C31 Fe2 Fe3 133.40(6) .
Si1 Fe2 Fe3 104.005(17) .
C2 Fe2 Fe1 70.66(6) .
C3 Fe2 Fe1 46.64(5) .
C28 Fe2 Fe1 162.08(7) .
C27 Fe2 Fe1 143.48(6) .
C29 Fe2 Fe1 149.41(7) .
C30 Fe2 Fe1 131.30(6) .
C31 Fe2 Fe1 129.06(6) .
Si1 Fe2 Fe1 54.306(15) .
Fe3 Fe2 Fe1 57.878(10) .
C3 Fe3 C2 94.26(8) .
C3 Fe3 C1 93.73(7) .
C2 Fe3 C1 41.11(7) .
C3 Fe3 C32 147.60(8) .
C2 Fe3 C32 113.75(8) .
C1 Fe3 C32 97.04(8) .
C3 Fe3 C33 157.45(8) .
C2 Fe3 C33 96.07(8) .
C1 Fe3 C33 107.19(8) .
C32 Fe3 C33 39.50(9) .
C3 Fe3 C36 109.62(8) .
C2 Fe3 C36 152.91(8) .
C1 Fe3 C36 121.86(8) .
C32 Fe3 C36 39.86(9) .
C33 Fe3 C36 66.54(9) .
C3 Fe3 C34 118.03(8) .
C2 Fe3 C34 113.77(8) .
C1 Fe3 C34 143.37(8) .
C32 Fe3 C34 66.39(9) .
C33 Fe3 C34 39.45(8) .
C36 Fe3 C34 66.51(9) .
C3 Fe3 C35 96.40(8) .
C2 Fe3 C35 152.49(9) .
C1 Fe3 C35 161.24(8) .
C32 Fe3 C35 66.36(8) .
C33 Fe3 C35 66.08(8) .
C36 Fe3 C35 39.56(9) .
C34 Fe3 C35 39.37(9) .
C3 Fe3 Fe2 50.38(6) .
C2 Fe3 Fe2 48.93(5) .
C1 Fe3 Fe2 73.35(5) .
C32 Fe3 Fe2 161.62(6) .
C33 Fe3 Fe2 127.40(6) .
C36 Fe3 Fe2 158.04(6) .
C34 Fe3 Fe2 111.99(6) .
C35 Fe3 Fe2 125.03(6) .
C3 Fe3 Fe1 50.17(5) .
C2 Fe3 Fe1 73.33(5) .
C1 Fe3 Fe1 48.37(5) .
C32 Fe3 Fe1 121.04(6) .
C33 Fe3 Fe1 152.37(6) .
C36 Fe3 Fe1 112.11(7) .
C34 Fe3 Fe1 167.76(7) .
C35 Fe3 Fe1 131.83(7) .
Fe2 Fe3 Fe1 64.357(11) .
N1 Si1 Fe1 127.86(6) .
N1 Si1 Fe2 126.74(6) .
Fe1 Si1 Fe2 71.182(17) .
N1 Si2 C4 109.55(9) .
N1 Si2 C6 110.53(10) .
C4 Si2 C6 112.60(11) .
N1 Si2 C5 114.75(9) .
C4 Si2 C5 105.42(11) .
C6 Si2 C5 103.88(11) .
N1 Si3 C7 113.00(9) .
N1 Si3 C9 109.84(10) .
C7 Si3 C9 108.67(11) .
N1 Si3 C8 112.17(10) .
C7 Si3 C8 103.65(10) .
C9 Si3 C8 109.28(12) .
O1 Si4 O2 99.80(7) .
O1 Si4 N2 116.78(8) .
O2 Si4 N2 112.08(8) .
N2 Si5 C10 111.65(9) .
N2 Si5 C12 111.30(9) .
C10 Si5 C12 106.67(11) .
N2 Si5 C11 109.55(9) .
C10 Si5 C11 108.62(11) .
C12 Si5 C11 108.95(11) .
N2 Si6 C13 112.28(9) .
N2 Si6 C15 110.83(10) .
C13 Si6 C15 109.09(11) .
N2 Si6 C14 108.10(9) .
C13 Si6 C14 107.83(10) .
C15 Si6 C14 108.59(11) .
O3 Si7 N3 109.84(8) .
N3 Si8 C18 110.04(10) .
N3 Si8 C16 111.25(10) .
C18 Si8 C16 109.99(13) .
N3 Si8 C17 111.83(10) .
C18 Si8 C17 108.69(12) .
C16 Si8 C17 104.91(11) .
N3 Si9 C20 109.59(9) .
N3 Si9 C19 112.27(10) .
C20 Si9 C19 108.95(12) .
N3 Si9 C21 110.28(9) .
C20 Si9 C21 108.94(11) .
C19 Si9 C21 106.73(12) .
C1 O1 Si4 106.04(11) .
C2 O2 Si4 105.73(11) .
C3 O3 Si7 143.01(13) .
Si3 N1 Si1 126.94(9) .
Si3 N1 Si2 120.11(9) .
Si1 N1 Si2 112.87(9) .
Si4 N2 Si5 126.08(10) .
Si4 N2 Si6 112.71(9) .
Si5 N2 Si6 121.21(9) .
Si7 N3 Si8 122.21(10) .
Si7 N3 Si9 117.84(10) .
Si8 N3 Si9 119.88(10) .
C2 C1 O1 114.15(15) .
C2 C1 Fe1 109.26(13) .
O1 C1 Fe1 134.89(14) .
C2 C1 Fe3 68.72(10) .
O1 C1 Fe3 127.70(13) .
Fe1 C1 Fe3 79.20(7) .
C1 C2 O2 114.25(15) .
C1 C2 Fe2 108.99(13) .
O2 C2 Fe2 134.64(13) .
C1 C2 Fe3 70.17(10) .
O2 C2 Fe3 127.88(13) .
Fe2 C2 Fe3 79.24(7) .
O3 C3 Fe3 135.47(14) .
O3 C3 Fe1 122.40(13) .
Fe3 C3 Fe1 82.08(7) .
O3 C3 Fe2 131.14(13) .
Fe3 C3 Fe2 81.83(7) .
Fe1 C3 Fe2 86.57(7) .
C23 C22 C26 108.59(19) .
C23 C22 Fe1 70.65(11) .
C26 C22 Fe1 71.22(12) .
C24 C23 C22 107.90(19) .
C24 C23 Fe1 70.34(11) .
C22 C23 Fe1 69.94(12) .
C23 C24 C25 108.52(19) .
C23 C24 Fe1 70.35(12) .
C25 C24 Fe1 70.45(11) .
C24 C25 C26 107.56(19) .
C24 C25 Fe1 70.06(12) .
C26 C25 Fe1 70.59(12) .
C22 C26 C25 107.41(19) .
C22 C26 Fe1 69.31(12) .
C25 C26 Fe1 69.77(12) .
C31 C27 C28 108.34(19) .
C31 C27 Fe2 72.23(12) .
C28 C27 Fe2 69.47(11) .
C29 C28 C27 107.8(2) .
C29 C28 Fe2 71.01(13) .
C27 C28 Fe2 70.67(12) .
C28 C29 C30 107.6(2) .
C28 C29 Fe2 69.39(12) .
C30 C29 Fe2 71.01(12) .
C31 C30 C29 108.00(19) .
C31 C30 Fe2 71.21(11) .
C29 C30 Fe2 69.55(12) .
C27 C31 C30 108.22(19) .
C27 C31 Fe2 69.06(11) .
C30 C31 Fe2 69.97(11) .
C33 C32 C36 108.38(19) .
C33 C32 Fe3 70.80(11) .
C36 C32 Fe3 70.65(11) .
C32 C33 C34 108.13(19) .
C32 C33 Fe3 69.70(12) .
C34 C33 Fe3 70.47(12) .
C33 C34 C35 107.9(2) .
C33 C34 Fe3 70.07(12) .
C35 C34 Fe3 70.49(12) .
C34 C35 C36 108.34(19) .
C34 C35 Fe3 70.14(11) .
C36 C35 Fe3 69.88(11) .
C35 C36 C32 107.2(2) .
C35 C36 Fe3 70.56(12) .
C32 C36 Fe3 69.50(11) .
C37 C37 C38 112.7(2) 2_655
C39 C38 C37 112.8(2) .

loop_
_geom_bond_atom_site_label_1
_geom_bond_atom_site_label_2
_geom_bond_distance
_geom_bond_site_symmetry_2
Fe1 C1 1.9022(18) .
Fe1 C3 1.9380(17) .
Fe1 C22 2.090(2) .
Fe1 C24 2.099(2) .
Fe1 C23 2.099(2) .
Fe1 C25 2.104(2) .
Fe1 C26 2.115(2) .
Fe1 Si1 2.2830(6) .
Fe1 Fe3 2.4997(4) .
Fe1 Fe2 2.6608(4) .
Fe2 C2 1.9160(18) .
Fe2 C3 1.9428(18) .
Fe2 C28 2.082(2) .
Fe2 C27 2.0981(19) .
Fe2 C29 2.104(2) .
Fe2 C30 2.1229(19) .
Fe2 C31 2.1392(19) .
Fe2 Si1 2.2889(6) .
Fe2 Fe3 2.4966(4) .
Fe3 C3 1.8682(18) .
Fe3 C2 1.9978(18) .
Fe3 C1 2.0169(18) .
Fe3 C32 2.0826(19) .
Fe3 C33 2.097(2) .
Fe3 C36 2.098(2) .
Fe3 C34 2.102(2) .
Fe3 C35 2.1067(19) .
Si1 N1 1.7669(17) .
Si2 N1 1.7677(17) .
Si2 C4 1.870(2) .
Si2 C6 1.871(2) .
Si2 C5 1.880(2) .
Si3 N1 1.7561(17) .
Si3 C7 1.880(2) .
Si3 C9 1.882(3) .
Si3 C8 1.884(2) .
Si4 O1 1.6719(15) .
Si4 O2 1.6856(15) .
Si4 N2 1.7122(17) .
Si5 N2 1.7584(17) .
Si5 C10 1.866(2) .
Si5 C12 1.873(2) .
Si5 C11 1.879(2) .
Si6 N2 1.7738(17) .
Si6 C13 1.867(2) .
Si6 C15 1.870(2) .
Si6 C14 1.871(2) .
Si7 O3 1.6502(15) .
Si7 N3 1.7150(18) .
Si8 N3 1.7609(18) .
Si8 C18 1.873(3) .
Si8 C16 1.874(2) .
Si8 C17 1.875(2) .
Si9 N3 1.7713(17) .
Si9 C20 1.869(2) .
Si9 C19 1.871(2) .
Si9 C21 1.875(2) .
O1 C1 1.415(2) .
O2 C2 1.411(2) .
O3 C3 1.358(2) .
C1 C2 1.410(2) .
C22 C23 1.413(3) .
C22 C26 1.420(3) .
C23 C24 1.412(3) .
C24 C25 1.420(3) .
C25 C26 1.431(3) .
C27 C31 1.405(3) .
C27 C28 1.425(3) .
C28 C29 1.418(3) .
C29 C30 1.427(3) .
C30 C31 1.417(3) .
C32 C33 1.413(3) .
C32 C36 1.425(3) .
C33 C34 1.417(3) .
C34 C35 1.418(3) .
C35 C36 1.423(3) .
C37 C37 1.535(5) 2_655
C37 C38 1.536(3) .
C38 C39 1.534(4) .
